data_4023651
loop_
_publ_author_name
'Mich\/l Achmatowicz'
'Oliver R. Thiel'
'Gilles Gorins'
'Corinne Goldstein'
'Caroline Affouard'
'Randy Jensen'
'Robert D. Larsen'

_publ_section_title
;
 Selective Ortho Methylation of Nitroheteroaryls
 by Vicarious Nucleophilic Substitution
;
_journal_name_full 'Journal of Organic Chemistry'
_journal_page_first 6793
_journal_page_last 6799
_journal_paper_doi 10.1021/jo801131z
_journal_volume 73
_journal_year 2008
_chemical_formula_moiety 'C13 H12 N2 O4'
_chemical_formula_sum 'C13 H12 N2 O4'
_chemical_formula_weight 260.25
_space_group_IT_number 2
_symmetry_cell_setting triclinic
_symmetry_Int_Tables_number 2
_symmetry_space_group_name_Hall '-P 1'
_symmetry_space_group_name_H-M 'P -1'
_atom_sites_solution_hydrogens geom
_atom_sites_solution_primary direct
_atom_sites_solution_secondary difmap
_audit_creation_method SHELXL-97
_cell_angle_alpha 72.039(2)
_cell_angle_beta 85.665(2)
_cell_angle_gamma 84.080(2)
_cell_formula_units_Z 4
_cell_length_a 8.1460(11)
_cell_length_b 10.3097(14)
_cell_length_c 14.933(2)
_cell_measurement_reflns_used 4011
_cell_measurement_temperature 446(2)
_cell_measurement_theta_max 26.84
_cell_measurement_theta_min 2.84
_cell_volume 1185.4(3)
_computing_cell_refinement 'Bruker SMART'
_computing_data_collection 'Bruker SMART'
_computing_data_reduction 'Bruker SAINT'
_computing_molecular_graphics 'Bruker SHELXTL'
_computing_publication_material 'Bruker SHELXTL'
_computing_structure_refinement 'SHELXL-97 (Sheldrick, 1997)'
_computing_structure_solution 'SHELXS-97 (Sheldrick, 1990)'
_diffrn_ambient_temperature 446(2)
_diffrn_measured_fraction_theta_full 0.997
_diffrn_measured_fraction_theta_max 0.997
_diffrn_measurement_device_type 'CCD area detector'
_diffrn_measurement_method 'phi and omega scans'
_diffrn_radiation_monochromator graphite
_diffrn_radiation_probe x-ray
_diffrn_radiation_type MoK\a
_diffrn_radiation_wavelength 0.71073
_diffrn_reflns_av_R_equivalents 0.0318
_diffrn_reflns_av_sigmaI/netI 0.0436
_diffrn_reflns_limit_h_max 10
_diffrn_reflns_limit_h_min -10
_diffrn_reflns_limit_k_max 13
_diffrn_reflns_limit_k_min -13
_diffrn_reflns_limit_l_max 19
_diffrn_reflns_limit_l_min -19
_diffrn_reflns_number 15250
_diffrn_reflns_theta_full 27.31
_diffrn_reflns_theta_max 27.31
_diffrn_reflns_theta_min 2.08
_diffrn_source 'fine-focus sealed tube'
_exptl_absorpt_coefficient_mu 0.110
_exptl_absorpt_correction_type none
_exptl_crystal_colour yellow
_exptl_crystal_density_diffrn 1.458
_exptl_crystal_density_method 'not measured'
_exptl_crystal_description chunk
_exptl_crystal_F_000 544
_exptl_crystal_size_max 0.10
_exptl_crystal_size_mid 0.08
_exptl_crystal_size_min 0.08
_refine_diff_density_max 0.225
_refine_diff_density_min -0.175
_refine_diff_density_rms 0.038
_refine_ls_extinction_coef 0.0038(13)
_refine_ls_extinction_expression Fc^*^=kFc[1+0.001xFc^2^\l^3^/sin(2\q)]^-1/4^
_refine_ls_extinction_method SHELXL
_refine_ls_goodness_of_fit_ref 0.915
_refine_ls_hydrogen_treatment constr
_refine_ls_matrix_type full
_refine_ls_number_parameters 346
_refine_ls_number_reflns 5334
_refine_ls_number_restraints 0
_refine_ls_restrained_S_all 0.915
_refine_ls_R_factor_all 0.0561
_refine_ls_R_factor_gt 0.0368
_refine_ls_shift/su_max 0.001
_refine_ls_shift/su_mean 0.000
_refine_ls_structure_factor_coef Fsqd
_refine_ls_weighting_details 'calc w=1/[\s^2^(Fo^2^)+(0.0520P)^2^+0.0000P] where P=(Fo^2^+2Fc^2^)/3'
_refine_ls_weighting_scheme calc
_refine_ls_wR_factor_gt 0.0883
_refine_ls_wR_factor_ref 0.0956
_reflns_number_gt 3778
_reflns_number_total 5334
_reflns_threshold_expression >2sigma(I)
_cod_data_source_file jo801131z-file002.cif
_cod_data_source_block aramg107_0m
_cod_database_code 4023651

loop_
_symmetry_equiv_pos_as_xyz
'x, y, z'
'-x, -y, -z'

loop_
_atom_site_label
_atom_site_type_symbol
_atom_site_fract_x
_atom_site_fract_y
_atom_site_fract_z
_atom_site_U_iso_or_equiv
_atom_site_adp_type
_atom_site_occupancy
_atom_site_symmetry_multiplicity
_atom_site_calc_flag
_atom_site_refinement_flags
_atom_site_disorder_assembly
_atom_site_disorder_group
O1 O -0.11561(12) 0.65577(10) 0.46455(7) 0.0326(2) Uani 1 1 d . . .
O2 O -0.18934(12) 0.85000(10) 0.50151(7) 0.0342(3) Uani 1 1 d . . .
O3 O 0.17215(14) 0.80541(12) 0.53125(7) 0.0450(3) Uani 1 1 d . . .
O4 O 0.39465(13) 0.74811(13) 0.46098(8) 0.0524(3) Uani 1 1 d . . .
N1 N 0.16852(14) 1.16460(12) 0.10152(8) 0.0290(3) Uani 1 1 d . . .
N2 N 0.25441(15) 0.80133(12) 0.46036(8) 0.0303(3) Uani 1 1 d . . .
C1 C -0.1424(2) 0.54755(17) 0.63538(11) 0.0420(4) Uani 1 1 d . . .
H1A H -0.0358 0.4996 0.6319 0.063 Uiso 1 1 calc R . .
H1B H -0.2106 0.4909 0.6840 0.063 Uiso 1 1 calc R . .
H1C H -0.1299 0.6306 0.6496 0.063 Uiso 1 1 calc R . .
C2 C -0.22173(19) 0.58121(16) 0.54270(10) 0.0362(4) Uani 1 1 d . . .
H2A H -0.2463 0.4971 0.5321 0.043 Uiso 1 1 calc R . .
H2B H -0.3252 0.6361 0.5448 0.043 Uiso 1 1 calc R . .
C3 C -0.11261(17) 0.78940(14) 0.45283(9) 0.0257(3) Uani 1 1 d . . .
C4 C -0.00684(16) 0.85274(14) 0.36676(9) 0.0247(3) Uani 1 1 d . . .
H4A H -0.0433 0.8427 0.3083 0.030 Uiso 1 1 calc R . .
C5 C 0.05635(16) 0.98761(13) 0.35592(9) 0.0243(3) Uani 1 1 d . . .
H5 H 0.0377 1.0208 0.4110 0.029 Uiso 1 1 calc R . .
C6 C 0.06207(16) 1.09525(13) 0.26314(9) 0.0233(3) Uani 1 1 d . . .
C7 C 0.16163(16) 1.07242(14) 0.18808(9) 0.0240(3) Uani 1 1 d . . .
C8 C 0.07531(18) 1.28215(15) 0.08961(10) 0.0323(3) Uani 1 1 d . . .
H8 H 0.0779 1.3466 0.0302 0.039 Uiso 1 1 calc R . .
C9 C -0.03106(17) 1.21987(14) 0.24812(10) 0.0280(3) Uani 1 1 d . . .
H9 H -0.0967 1.2394 0.2969 0.034 Uiso 1 1 calc R . .
C10 C -0.02480(18) 1.31445(15) 0.15968(10) 0.0318(3) Uani 1 1 d . . .
H10 H -0.0869 1.3984 0.1476 0.038 Uiso 1 1 calc R . .
C11 C 0.27162(16) 0.94740(14) 0.20341(10) 0.0268(3) Uani 1 1 d . . .
H11 H 0.3358 0.9339 0.1523 0.032 Uiso 1 1 calc R . .
C12 C 0.28510(17) 0.85173(14) 0.28647(10) 0.0276(3) Uani 1 1 d . . .
H12 H 0.3637 0.7777 0.2929 0.033 Uiso 1 1 calc R . .
C13 C 0.17820(16) 0.86101(14) 0.36800(9) 0.0247(3) Uani 1 1 d . . .
O5 O 0.59198(11) 0.72106(9) 1.17025(6) 0.0268(2) Uani 1 1 d . . .
O6 O 0.66438(13) 0.56847(10) 1.09121(7) 0.0348(3) Uani 1 1 d . . .
O7 O 0.08024(14) 0.71712(13) 1.11792(8) 0.0520(3) Uani 1 1 d . . .
O8 O 0.29014(14) 0.56859(11) 1.12761(8) 0.0491(3) Uani 1 1 d . . .
N3 N 0.33732(14) 1.01139(12) 0.72684(8) 0.0284(3) Uani 1 1 d . . .
N4 N 0.21853(15) 0.68143(13) 1.09277(8) 0.0332(3) Uani 1 1 d . . .
C14 C 0.6273(2) 0.52245(16) 1.31191(11) 0.0399(4) Uani 1 1 d . . .
H14A H 0.5241 0.5507 1.3386 0.060 Uiso 1 1 calc R . .
H14B H 0.7015 0.4781 1.3614 0.060 Uiso 1 1 calc R . .
H14C H 0.6089 0.4598 1.2783 0.060 Uiso 1 1 calc R . .
C15 C 0.70165(18) 0.64529(15) 1.24539(10) 0.0308(3) Uani 1 1 d . . .
H15A H 0.7264 0.7055 1.2804 0.037 Uiso 1 1 calc R . .
H15B H 0.8047 0.6159 1.2176 0.037 Uiso 1 1 calc R . .
C16 C 0.59073(16) 0.67279(14) 1.09714(9) 0.0241(3) Uani 1 1 d . . .
C17 C 0.49329(16) 0.77309(13) 1.02027(9) 0.0228(3) Uani 1 1 d . . .
H17 H 0.5407 0.8613 0.9938 0.027 Uiso 1 1 calc R . .
C18 C 0.42168(16) 0.72353(14) 0.94900(9) 0.0241(3) Uani 1 1 d . . .
H18 H 0.4279 0.6240 0.9624 0.029 Uiso 1 1 calc R . .
C19 C 0.42451(16) 0.80428(13) 0.84788(9) 0.0241(3) Uani 1 1 d . . .
C20 C 0.33701(16) 0.93309(13) 0.81784(9) 0.0237(3) Uani 1 1 d . . .
C21 C 0.42661(18) 0.96100(15) 0.66466(10) 0.0314(3) Uani 1 1 d . . .
H21 H 0.4288 1.0140 0.6017 0.038 Uiso 1 1 calc R . .
C22 C 0.30647(16) 0.78164(14) 1.01556(9) 0.0247(3) Uani 1 1 d . . .
C23 C 0.21370(16) 0.91466(14) 0.97636(10) 0.0271(3) Uani 1 1 d . . .
H23 H 0.1401 0.9502 1.0153 0.033 Uiso 1 1 calc R . .
C24 C 0.23382(16) 0.98516(14) 0.88543(10) 0.0268(3) Uani 1 1 d . . .
H24 H 0.1792 1.0720 0.8641 0.032 Uiso 1 1 calc R . .
C25 C 0.51596(18) 0.83492(15) 0.68807(10) 0.0333(4) Uani 1 1 d . . .
H25 H 0.5767 0.8047 0.6420 0.040 Uiso 1 1 calc R . .
C26 C 0.51376(18) 0.75466(15) 0.78083(10) 0.0294(3) Uani 1 1 d . . .
H26 H 0.5712 0.6686 0.7982 0.035 Uiso 1 1 calc R . .

loop_
_atom_site_aniso_label
_atom_site_aniso_U_11
_atom_site_aniso_U_22
_atom_site_aniso_U_33
_atom_site_aniso_U_23
_atom_site_aniso_U_13
_atom_site_aniso_U_12
O1 0.0393(6) 0.0274(6) 0.0300(6) -0.0079(4) 0.0069(5) -0.0069(4)
O2 0.0373(6) 0.0327(6) 0.0306(6) -0.0096(5) 0.0067(5) 0.0001(5)
O3 0.0470(7) 0.0606(8) 0.0249(6) -0.0131(5) -0.0042(5) 0.0092(6)
O4 0.0300(6) 0.0710(9) 0.0407(7) 0.0011(6) -0.0067(5) 0.0136(6)
N1 0.0278(6) 0.0329(7) 0.0251(6) -0.0067(5) 0.0001(5) -0.0042(5)
N2 0.0297(7) 0.0294(7) 0.0289(7) -0.0042(5) -0.0052(5) -0.0006(5)
C1 0.0433(10) 0.0432(10) 0.0342(9) -0.0050(7) 0.0021(7) -0.0041(8)
C2 0.0402(9) 0.0339(9) 0.0331(9) -0.0064(7) 0.0061(7) -0.0137(7)
C3 0.0244(7) 0.0273(8) 0.0239(7) -0.0058(6) -0.0027(6) -0.0001(6)
C4 0.0236(7) 0.0275(7) 0.0221(7) -0.0065(6) -0.0023(6) 0.0002(6)
C5 0.0251(7) 0.0260(7) 0.0228(7) -0.0096(6) -0.0010(6) 0.0009(6)
C6 0.0215(7) 0.0259(7) 0.0229(7) -0.0075(6) -0.0019(5) -0.0033(6)
C7 0.0223(7) 0.0284(7) 0.0226(7) -0.0086(6) -0.0022(5) -0.0041(6)
C8 0.0338(8) 0.0319(8) 0.0267(8) -0.0014(6) -0.0029(6) -0.0041(7)
C9 0.0278(8) 0.0280(8) 0.0284(8) -0.0099(6) 0.0014(6) -0.0009(6)
C10 0.0318(8) 0.0260(8) 0.0344(8) -0.0054(6) -0.0020(6) 0.0014(6)
C11 0.0231(7) 0.0323(8) 0.0277(8) -0.0141(6) 0.0033(6) -0.0025(6)
C12 0.0220(7) 0.0286(8) 0.0327(8) -0.0117(6) -0.0006(6) 0.0030(6)
C13 0.0244(7) 0.0254(7) 0.0233(7) -0.0060(6) -0.0038(5) 0.0004(6)
O5 0.0301(5) 0.0271(5) 0.0226(5) -0.0068(4) -0.0057(4) 0.0018(4)
O6 0.0424(6) 0.0295(6) 0.0306(6) -0.0096(5) -0.0071(5) 0.0110(5)
O7 0.0319(7) 0.0659(8) 0.0486(8) -0.0059(6) 0.0126(5) -0.0065(6)
O8 0.0505(7) 0.0339(7) 0.0478(7) 0.0091(5) 0.0023(6) -0.0055(5)
N3 0.0279(6) 0.0281(6) 0.0263(6) -0.0026(5) -0.0051(5) -0.0036(5)
N4 0.0302(7) 0.0409(8) 0.0265(7) -0.0055(6) -0.0002(5) -0.0091(6)
C14 0.0443(10) 0.0361(9) 0.0335(9) -0.0004(7) -0.0075(7) -0.0044(7)
C15 0.0310(8) 0.0350(8) 0.0253(8) -0.0058(6) -0.0098(6) -0.0019(6)
C16 0.0234(7) 0.0241(7) 0.0232(7) -0.0049(6) 0.0003(5) -0.0026(6)
C17 0.0229(7) 0.0207(7) 0.0233(7) -0.0050(6) -0.0005(5) -0.0002(5)
C18 0.0277(7) 0.0195(7) 0.0242(7) -0.0060(6) -0.0028(6) 0.0010(6)
C19 0.0248(7) 0.0233(7) 0.0247(7) -0.0072(6) -0.0044(6) -0.0029(6)
C20 0.0220(7) 0.0232(7) 0.0258(7) -0.0060(6) -0.0045(5) -0.0036(5)
C21 0.0334(8) 0.0370(9) 0.0214(7) -0.0042(6) -0.0034(6) -0.0054(7)
C22 0.0235(7) 0.0261(7) 0.0225(7) -0.0047(6) -0.0002(6) -0.0024(6)
C23 0.0205(7) 0.0319(8) 0.0295(8) -0.0114(6) -0.0017(6) 0.0026(6)
C24 0.0230(7) 0.0237(7) 0.0330(8) -0.0073(6) -0.0062(6) 0.0013(6)
C25 0.0358(9) 0.0395(9) 0.0266(8) -0.0138(7) -0.0007(6) 0.0000(7)
C26 0.0333(8) 0.0276(8) 0.0285(8) -0.0110(6) -0.0047(6) 0.0020(6)

loop_
_atom_type_symbol
_atom_type_description
_atom_type_scat_dispersion_real
_atom_type_scat_dispersion_imag
_atom_type_scat_source
C C 0.0033 0.0016 'International Tables Vol C Tables 4.2.6.8 and 6.1.1.4'
H H 0.0000 0.0000 'International Tables Vol C Tables 4.2.6.8 and 6.1.1.4'
N N 0.0061 0.0033 'International Tables Vol C Tables 4.2.6.8 and 6.1.1.4'
O O 0.0106 0.0060 'International Tables Vol C Tables 4.2.6.8 and 6.1.1.4'

loop_
_geom_angle_atom_site_label_1
_geom_angle_atom_site_label_2
_geom_angle_atom_site_label_3
_geom_angle
_geom_angle_site_symmetry_1
_geom_angle_site_symmetry_3
_geom_angle_publ_flag
C3 O1 C2 116.09(11) . . ?
C8 N1 C7 116.79(12) . . ?
O4 N2 O3 123.82(12) . . ?
O4 N2 C13 117.70(12) . . ?
O3 N2 C13 118.46(12) . . ?
C2 C1 H1A 109.5 . . ?
C2 C1 H1B 109.5 . . ?
H1A C1 H1B 109.5 . . ?
C2 C1 H1C 109.5 . . ?
H1A C1 H1C 109.5 . . ?
H1B C1 H1C 109.5 . . ?
O1 C2 C1 111.91(12) . . ?
O1 C2 H2A 109.2 . . ?
C1 C2 H2A 109.2 . . ?
O1 C2 H2B 109.2 . . ?
C1 C2 H2B 109.2 . . ?
H2A C2 H2B 107.9 . . ?
O2 C3 O1 124.80(13) . . ?
O2 C3 C4 125.46(13) . . ?
O1 C3 C4 109.66(11) . . ?
C5 C4 C3 118.69(12) . . ?
C5 C4 C13 61.01(9) . . ?
C3 C4 C13 123.66(11) . . ?
C5 C4 H4A 114.3 . . ?
C3 C4 H4A 114.3 . . ?
C13 C4 H4A 114.3 . . ?
C6 C5 C4 121.39(11) . . ?
C6 C5 C13 116.95(11) . . ?
C4 C5 C13 60.47(9) . . ?
C6 C5 H5 115.6 . . ?
C4 C5 H5 115.6 . . ?
C13 C5 H5 115.6 . . ?
C9 C6 C7 118.23(12) . . ?
C9 C6 C5 121.42(12) . . ?
C7 C6 C5 120.35(12) . . ?
N1 C7 C6 123.10(12) . . ?
N1 C7 C11 117.09(12) . . ?
C6 C7 C11 119.71(12) . . ?
N1 C8 C10 124.20(13) . . ?
N1 C8 H8 117.9 . . ?
C10 C8 H8 117.9 . . ?
C10 C9 C6 118.91(13) . . ?
C10 C9 H9 120.5 . . ?
C6 C9 H9 120.5 . . ?
C8 C10 C9 118.74(13) . . ?
C8 C10 H10 120.6 . . ?
C9 C10 H10 120.6 . . ?
C12 C11 C7 123.54(12) . . ?
C12 C11 H11 118.2 . . ?
C7 C11 H11 118.2 . . ?
C11 C12 C13 121.07(13) . . ?
C11 C12 H12 119.5 . . ?
C13 C12 H12 119.5 . . ?
C12 C13 N2 115.02(11) . . ?
C12 C13 C4 119.75(11) . . ?
N2 C13 C4 116.63(11) . . ?
C12 C13 C5 117.92(11) . . ?
N2 C13 C5 117.47(11) . . ?
C4 C13 C5 58.52(8) . . ?
C16 O5 C15 116.66(11) . . ?
C21 N3 C20 116.97(12) . . ?
O7 N4 O8 124.15(13) . . ?
O7 N4 C22 117.91(12) . . ?
O8 N4 C22 117.94(12) . . ?
C15 C14 H14A 109.5 . . ?
C15 C14 H14B 109.5 . . ?
H14A C14 H14B 109.5 . . ?
C15 C14 H14C 109.5 . . ?
H14A C14 H14C 109.5 . . ?
H14B C14 H14C 109.5 . . ?
O5 C15 C14 112.37(12) . . ?
O5 C15 H15A 109.1 . . ?
C14 C15 H15A 109.1 . . ?
O5 C15 H15B 109.1 . . ?
C14 C15 H15B 109.1 . . ?
H15A C15 H15B 107.9 . . ?
O6 C16 O5 125.18(12) . . ?
O6 C16 C17 124.81(12) . . ?
O5 C16 C17 109.88(11) . . ?
C18 C17 C16 119.18(11) . . ?
C18 C17 C22 60.99(9) . . ?
C16 C17 C22 124.49(11) . . ?
C18 C17 H17 114.0 . . ?
C16 C17 H17 114.0 . . ?
C22 C17 H17 114.0 . . ?
C19 C18 C17 121.23(12) . . ?
C19 C18 C22 116.69(11) . . ?
C17 C18 C22 60.45(8) . . ?
C19 C18 H18 115.7 . . ?
C17 C18 H18 115.7 . . ?
C22 C18 H18 115.7 . . ?
C26 C19 C20 118.35(13) . . ?
C26 C19 C18 121.07(12) . . ?
C20 C19 C18 120.58(12) . . ?
N3 C20 C19 122.90(13) . . ?
N3 C20 C24 117.12(12) . . ?
C19 C20 C24 119.92(12) . . ?
N3 C21 C25 123.95(13) . . ?
N3 C21 H21 118.0 . . ?
C25 C21 H21 118.0 . . ?
C23 C22 N4 115.31(11) . . ?
C23 C22 C17 120.00(11) . . ?
N4 C22 C17 116.26(11) . . ?
C23 C22 C18 118.39(11) . . ?
N4 C22 C18 116.59(11) . . ?
C17 C22 C18 58.55(8) . . ?
C24 C23 C22 120.68(13) . . ?
C24 C23 H23 119.7 . . ?
C22 C23 H23 119.7 . . ?
C23 C24 C20 123.42(13) . . ?
C23 C24 H24 118.3 . . ?
C20 C24 H24 118.3 . . ?
C26 C25 C21 118.90(14) . . ?
C26 C25 H25 120.6 . . ?
C21 C25 H25 120.6 . . ?
C25 C26 C19 118.92(13) . . ?
C25 C26 H26 120.5 . . ?
C19 C26 H26 120.5 . . ?

loop_
_geom_bond_atom_site_label_1
_geom_bond_atom_site_label_2
_geom_bond_distance
_geom_bond_site_symmetry_2
_geom_bond_publ_flag
O1 C3 1.3368(16) . ?
O1 C2 1.4599(16) . ?
O2 C3 1.2002(16) . ?
O3 N2 1.2190(15) . ?
O4 N2 1.2146(15) . ?
N1 C8 1.3321(18) . ?
N1 C7 1.3489(17) . ?
N2 C13 1.4811(17) . ?
C1 C2 1.499(2) . ?
C1 H1A 0.9600 . ?
C1 H1B 0.9600 . ?
C1 H1C 0.9600 . ?
C2 H2A 0.9700 . ?
C2 H2B 0.9700 . ?
C3 C4 1.5006(18) . ?
C4 C5 1.4903(19) . ?
C4 C13 1.5204(18) . ?
C4 H4A 0.9800 . ?
C5 C6 1.4851(18) . ?
C5 C13 1.5284(18) . ?
C5 H5 0.9800 . ?
C6 C9 1.3869(18) . ?
C6 C7 1.3985(18) . ?
C7 C11 1.4585(19) . ?
C8 C10 1.379(2) . ?
C8 H8 0.9300 . ?
C9 C10 1.3796(19) . ?
C9 H9 0.9300 . ?
C10 H10 0.9300 . ?
C11 C12 1.3294(19) . ?
C11 H11 0.9300 . ?
C12 C13 1.4642(19) . ?
C12 H12 0.9300 . ?
O5 C16 1.3333(16) . ?
O5 C15 1.4609(16) . ?
O6 C16 1.2008(16) . ?
O7 N4 1.2170(16) . ?
O8 N4 1.2235(16) . ?
N3 C21 1.3337(18) . ?
N3 C20 1.3496(17) . ?
N4 C22 1.4843(17) . ?
C14 C15 1.499(2) . ?
C14 H14A 0.9600 . ?
C14 H14B 0.9600 . ?
C14 H14C 0.9600 . ?
C15 H15A 0.9700 . ?
C15 H15B 0.9700 . ?
C16 C17 1.5011(18) . ?
C17 C18 1.4916(18) . ?
C17 C22 1.5210(18) . ?
C17 H17 0.9800 . ?
C18 C19 1.4824(18) . ?
C18 C22 1.5290(19) . ?
C18 H18 0.9800 . ?
C19 C26 1.3863(19) . ?
C19 C20 1.3995(18) . ?
C20 C24 1.4582(19) . ?
C21 C25 1.380(2) . ?
C21 H21 0.9300 . ?
C22 C23 1.4671(18) . ?
C23 C24 1.3347(18) . ?
C23 H23 0.9300 . ?
C24 H24 0.9300 . ?
C25 C26 1.3770(19) . ?
C25 H25 0.9300 . ?
C26 H26 0.9300 . ?

loop_
_geom_torsion_atom_site_label_1
_geom_torsion_atom_site_label_2
_geom_torsion_atom_site_label_3
_geom_torsion_atom_site_label_4
_geom_torsion
_geom_torsion_site_symmetry_1
_geom_torsion_site_symmetry_2
_geom_torsion_site_symmetry_3
_geom_torsion_site_symmetry_4
_geom_torsion_publ_flag
C3 O1 C2 C1 -79.09(16) . . . . ?
C2 O1 C3 O2 0.2(2) . . . . ?
C2 O1 C3 C4 -176.56(11) . . . . ?
O2 C3 C4 C5 21.7(2) . . . . ?
O1 C3 C4 C5 -161.50(11) . . . . ?
O2 C3 C4 C13 94.30(17) . . . . ?
O1 C3 C4 C13 -88.92(15) . . . . ?
C3 C4 C5 C6 -139.89(13) . . . . ?
C13 C4 C5 C6 105.34(13) . . . . ?
C3 C4 C5 C13 114.77(13) . . . . ?
C4 C5 C6 C9 116.45(15) . . . . ?
C13 C5 C6 C9 -173.27(12) . . . . ?
C4 C5 C6 C7 -63.07(17) . . . . ?
C13 C5 C6 C7 7.21(18) . . . . ?
C8 N1 C7 C6 0.4(2) . . . . ?
C8 N1 C7 C11 -175.97(12) . . . . ?
C9 C6 C7 N1 -1.4(2) . . . . ?
C5 C6 C7 N1 178.10(12) . . . . ?
C9 C6 C7 C11 174.87(12) . . . . ?
C5 C6 C7 C11 -5.60(19) . . . . ?
C7 N1 C8 C10 0.5(2) . . . . ?
C7 C6 C9 C10 1.5(2) . . . . ?
C5 C6 C9 C10 -178.02(12) . . . . ?
N1 C8 C10 C9 -0.4(2) . . . . ?
C6 C9 C10 C8 -0.7(2) . . . . ?
N1 C7 C11 C12 175.81(13) . . . . ?
C6 C7 C11 C12 -0.7(2) . . . . ?
C7 C11 C12 C13 5.0(2) . . . . ?
C11 C12 C13 N2 -148.35(13) . . . . ?
C11 C12 C13 C4 64.88(18) . . . . ?
C11 C12 C13 C5 -2.9(2) . . . . ?
O4 N2 C13 C12 -1.61(18) . . . . ?
O3 N2 C13 C12 -179.90(12) . . . . ?
O4 N2 C13 C4 146.24(13) . . . . ?
O3 N2 C13 C4 -32.06(18) . . . . ?
O4 N2 C13 C5 -147.19(13) . . . . ?
O3 N2 C13 C5 34.51(18) . . . . ?
C5 C4 C13 C12 -106.41(14) . . . . ?
C3 C4 C13 C12 146.71(13) . . . . ?
C5 C4 C13 N2 107.34(13) . . . . ?
C3 C4 C13 N2 0.45(19) . . . . ?
C3 C4 C13 C5 -106.88(15) . . . . ?
C6 C5 C13 C12 -3.04(18) . . . . ?
C4 C5 C13 C12 109.52(13) . . . . ?
C6 C5 C13 N2 141.53(12) . . . . ?
C4 C5 C13 N2 -105.91(13) . . . . ?
C6 C5 C13 C4 -112.56(13) . . . . ?
C16 O5 C15 C14 -81.34(15) . . . . ?
C15 O5 C16 O6 4.75(19) . . . . ?
C15 O5 C16 C17 -171.23(10) . . . . ?
O6 C16 C17 C18 26.6(2) . . . . ?
O5 C16 C17 C18 -157.39(11) . . . . ?
O6 C16 C17 C22 99.74(17) . . . . ?
O5 C16 C17 C22 -84.26(15) . . . . ?
C16 C17 C18 C19 -139.34(13) . . . . ?
C22 C17 C18 C19 105.07(14) . . . . ?
C16 C17 C18 C22 115.59(13) . . . . ?
C17 C18 C19 C26 115.56(15) . . . . ?
C22 C18 C19 C26 -174.36(12) . . . . ?
C17 C18 C19 C20 -64.30(17) . . . . ?
C22 C18 C19 C20 5.78(18) . . . . ?
C21 N3 C20 C19 -0.23(19) . . . . ?
C21 N3 C20 C24 -177.39(12) . . . . ?
C26 C19 C20 N3 -0.8(2) . . . . ?
C18 C19 C20 N3 179.11(12) . . . . ?
C26 C19 C20 C24 176.33(12) . . . . ?
C18 C19 C20 C24 -3.80(19) . . . . ?
C20 N3 C21 C25 0.5(2) . . . . ?
O7 N4 C22 C23 -0.95(18) . . . . ?
O8 N4 C22 C23 179.62(13) . . . . ?
O7 N4 C22 C17 147.27(13) . . . . ?
O8 N4 C22 C17 -32.15(18) . . . . ?
O7 N4 C22 C18 -146.53(13) . . . . ?
O8 N4 C22 C18 34.05(18) . . . . ?
C18 C17 C22 C23 -106.88(14) . . . . ?
C16 C17 C22 C23 145.93(13) . . . . ?
C18 C17 C22 N4 106.46(13) . . . . ?
C16 C17 C22 N4 -0.73(19) . . . . ?
C16 C17 C22 C18 -107.19(14) . . . . ?
C19 C18 C22 C23 -2.84(18) . . . . ?
C17 C18 C22 C23 109.62(13) . . . . ?
C19 C18 C22 N4 141.65(12) . . . . ?
C17 C18 C22 N4 -105.89(12) . . . . ?
C19 C18 C22 C17 -112.46(13) . . . . ?
N4 C22 C23 C24 -147.17(13) . . . . ?
C17 C22 C23 C24 65.88(18) . . . . ?
C18 C22 C23 C24 -2.24(19) . . . . ?
C22 C23 C24 C20 4.7(2) . . . . ?
N3 C20 C24 C23 175.60(13) . . . . ?
C19 C20 C24 C23 -1.6(2) . . . . ?
N3 C21 C25 C26 0.3(2) . . . . ?
C21 C25 C26 C19 -1.3(2) . . . . ?
C20 C19 C26 C25 1.5(2) . . . . ?
C18 C19 C26 C25 -178.38(13) . . . . ?
